data_7051762
loop_
_publ_author_name
'Halder, Sarmistha'
'Peng, Shie-Ming'
'Lee, Gene-Hsiang'
'Chatterjee, Tanmay'
'Mukherjee, Asama'
'Dutta, Sushanta'
'Sanyal, Utpal'
'Bhattacharya, Samaresh'

_publ_section_title
;
 Synthesis, structure, spectroscopic properties and cytotoxic effect of
 some thiosemicarbazone complexes of palladium
;
_journal_issue 1
_journal_name_full 'New Journal of Chemistry'
_journal_page_first 105
_journal_paper_doi 10.1039/b707448d
_journal_volume 32
_journal_year 2008
_chemical_formula_moiety 'C15 H16 N4 O Pd S'
_chemical_formula_sum 'C15 H16 N4 O Pd S'
_chemical_formula_weight 406.78
_chemical_name_systematic
;
?
;
_space_group_IT_number 61
_symmetry_cell_setting orthorhombic
_symmetry_space_group_name_Hall '-P 2ac 2ab'
_symmetry_space_group_name_H-M 'P b c a'
_atom_sites_solution_hydrogens geom
_atom_sites_solution_primary direct
_atom_sites_solution_secondary difmap
_audit_creation_method SHELXL-97
_cell_angle_alpha 90.00
_cell_angle_beta 90.00
_cell_angle_gamma 90.00
_cell_formula_units_Z 8
_cell_length_a 8.3942(12)
_cell_length_b 15.149(2)
_cell_length_c 25.099(4)
_cell_measurement_reflns_used 8070
_cell_measurement_temperature 298(2)
_cell_measurement_theta_max 25.95
_cell_measurement_theta_min 2.69
_cell_volume 3191.7(8)
_computing_cell_refinement 'Bruker SMART'
_computing_data_collection 'Bruker SMART'
_computing_data_reduction 'Bruker SMART'
_computing_molecular_graphics 'Bruker SHELXTL'
_computing_publication_material 'Bruker SHELXTL'
_computing_structure_refinement 'SHELXL-97 (Sheldrick, 1997)'
_computing_structure_solution 'SHELXS-97 (Sheldrick, 1990)'
_diffrn_ambient_temperature 298(2)
_diffrn_measured_fraction_theta_full 0.999
_diffrn_measured_fraction_theta_max 0.999
_diffrn_measurement_device_type 'CCD area detector'
_diffrn_measurement_method 'phi and omega scans'
_diffrn_radiation_monochromator graphite
_diffrn_radiation_source 'fine-focus sealed tube'
_diffrn_radiation_type MoK\a
_diffrn_radiation_wavelength 0.71073
_diffrn_reflns_av_R_equivalents 0.0218
_diffrn_reflns_av_sigmaI/netI 0.0116
_diffrn_reflns_limit_h_max 10
_diffrn_reflns_limit_h_min -10
_diffrn_reflns_limit_k_max 18
_diffrn_reflns_limit_k_min -18
_diffrn_reflns_limit_l_max 30
_diffrn_reflns_limit_l_min -30
_diffrn_reflns_number 30751
_diffrn_reflns_theta_full 25.98
_diffrn_reflns_theta_max 25.98
_diffrn_reflns_theta_min 1.62
_exptl_absorpt_coefficient_mu 1.300
_exptl_absorpt_correction_T_max 0.8596
_exptl_absorpt_correction_T_min 0.5743
_exptl_absorpt_correction_type empirical
_exptl_absorpt_process_details 'Bruker SADABS'
_exptl_crystal_colour 'Orange Yellow'
_exptl_crystal_density_diffrn 1.693
_exptl_crystal_density_method 'not measured'
_exptl_crystal_description Block
_exptl_crystal_F_000 1632
_exptl_crystal_size_max 0.48
_exptl_crystal_size_mid 0.28
_exptl_crystal_size_min 0.12
_refine_diff_density_max 0.322
_refine_diff_density_min -0.242
_refine_diff_density_rms 0.061
_refine_ls_extinction_method none
_refine_ls_goodness_of_fit_ref 1.076
_refine_ls_hydrogen_treatment constr
_refine_ls_matrix_type full
_refine_ls_number_parameters 217
_refine_ls_number_reflns 3135
_refine_ls_number_restraints 0
_refine_ls_restrained_S_all 1.076
_refine_ls_R_factor_all 0.0247
_refine_ls_R_factor_gt 0.0219
_refine_ls_shift/su_max 0.001
_refine_ls_shift/su_mean 0.000
_refine_ls_structure_factor_coef Fsqd
_refine_ls_weighting_details 'calc w=1/[\s^2^(Fo^2^)+(0.0322P)^2^+1.2869P] where P=(Fo^2^+2Fc^2^)/3'
_refine_ls_weighting_scheme calc
_refine_ls_wR_factor_gt 0.0573
_refine_ls_wR_factor_ref 0.0595
_reflns_number_gt 2843
_reflns_number_total 3135
_reflns_threshold_expression >2sigma(I)
_cod_data_source_file b707448d.txt
_cod_data_source_block skd251
_cod_depositor_comments
;
The following automatic conversions were performed:
'_symmetry_cell_setting' value 'Orthorhombic' changed to 'orthorhombic'
according to '/home/saulius/struct/CIF-dictionaries/cif_core.dic'
dictionary named 'cif_core.dic' version 2.4.1 from
2010-06-29.

'_exptl_absorpt_correction_type' value 'Empirical' changed to
'empirical' according to
'/home/saulius/struct/CIF-dictionaries/cif_core.dic' dictionary named
'cif_core.dic' version 2.4.1 from 2010-06-29.

Automatic conversion script
Id: cif_fix_enum 1527 2010-12-29 10:47:43Z saulius 
;
_cod_database_code 7051762

loop_
_symmetry_equiv_pos_as_xyz
'x, y, z'
'-x+1/2, -y, z+1/2'
'-x, y+1/2, -z+1/2'
'x+1/2, -y+1/2, -z'
'-x, -y, -z'
'x-1/2, y, -z-1/2'
'x, -y-1/2, z-1/2'
'-x-1/2, y-1/2, z'

loop_
_atom_site_label
_atom_site_type_symbol
_atom_site_fract_x
_atom_site_fract_y
_atom_site_fract_z
_atom_site_U_iso_or_equiv
_atom_site_adp_type
_atom_site_occupancy
_atom_site_symmetry_multiplicity
_atom_site_calc_flag
_atom_site_refinement_flags
_atom_site_disorder_assembly
_atom_site_disorder_group
Pd1 Pd 0.378571(18) 0.584078(10) 0.402267(6) 0.03983(7) Uani 1 1 d . . .
S1 S 0.33435(9) 0.72717(4) 0.42138(2) 0.05890(16) Uani 1 1 d . . .
N1 N 0.3564(2) 0.85179(12) 0.34811(9) 0.0579(5) Uani 1 1 d . . .
H1N H 0.3805 0.8736 0.3175 0.077(9) Uiso 1 1 calc R . .
H2N H 0.3189 0.8854 0.3727 0.114(12) Uiso 1 1 calc R . .
N2 N 0.4347(2) 0.71645(11) 0.31931(7) 0.0457(4) Uani 1 1 d . . .
N3 N 0.46605(18) 0.62918(10) 0.33397(6) 0.0395(3) Uani 1 1 d . . .
N4 N 0.2841(2) 0.53703(11) 0.47295(7) 0.0474(4) Uani 1 1 d . . .
O1 O 0.41202(19) 0.45893(9) 0.37975(7) 0.0547(4) Uani 1 1 d . . .
C1 C 0.5273(2) 0.43573(13) 0.34675(8) 0.0454(5) Uani 1 1 d . . .
C2 C 0.5822(3) 0.34834(15) 0.35072(10) 0.0579(6) Uani 1 1 d . . .
H2 H 0.5353 0.3106 0.3754 0.068(7) Uiso 1 1 calc R . .
C3 C 0.7030(3) 0.31744(16) 0.31928(11) 0.0636(6) Uani 1 1 d . . .
H3 H 0.7387 0.2597 0.3232 0.078(8) Uiso 1 1 calc R . .
C4 C 0.7719(3) 0.37211(16) 0.28160(10) 0.0599(6) Uani 1 1 d . . .
H4 H 0.8551 0.3516 0.2605 0.079(9) Uiso 1 1 calc R . .
C5 C 0.7171(3) 0.45616(15) 0.27572(9) 0.0512(5) Uani 1 1 d . . .
H5 H 0.7631 0.4917 0.2497 0.055(6) Uiso 1 1 calc R . .
C6 C 0.5932(2) 0.49208(14) 0.30739(8) 0.0428(4) Uani 1 1 d . . .
C7 C 0.5437(2) 0.58299(12) 0.29834(8) 0.0409(4) Uani 1 1 d . . .
C8 C 0.3779(2) 0.76424(13) 0.35757(9) 0.0450(5) Uani 1 1 d . . .
C9 C 0.5865(3) 0.62602(16) 0.24618(9) 0.0543(5) Uani 1 1 d . . .
H9A H 0.5088 0.6703 0.2377 0.072(8) Uiso 1 1 calc R . .
H9B H 0.5884 0.5822 0.2185 0.096(11) Uiso 1 1 calc R . .
H9C H 0.6897 0.6529 0.2491 0.077(8) Uiso 1 1 calc R . .
C10 C 0.1922(3) 0.58498(15) 0.50567(10) 0.0581(6) Uani 1 1 d . . .
H10 H 0.1714 0.6434 0.4967 0.057(6) Uiso 1 1 calc R . .
C11 C 0.1274(3) 0.55215(18) 0.55180(10) 0.0610(6) Uani 1 1 d . . .
H11 H 0.0653 0.5884 0.5733 0.081(9) Uiso 1 1 calc R . .
C12 C 0.1541(3) 0.46578(17) 0.56632(9) 0.0555(6) Uani 1 1 d . . .
C13 C 0.2502(3) 0.41682(15) 0.53306(10) 0.0611(6) Uani 1 1 d . . .
H13 H 0.2733 0.3585 0.5416 0.064(7) Uiso 1 1 calc R . .
C14 C 0.3122(3) 0.45345(15) 0.48735(9) 0.0568(5) Uani 1 1 d . . .
H14 H 0.3763 0.4187 0.4656 0.068(9) Uiso 1 1 calc R . .
C15 C 0.0810(4) 0.4269(2) 0.61537(12) 0.0727(8) Uani 1 1 d . . .
H15A H 0.0002 0.3852 0.6054 0.101(11) Uiso 1 1 calc R . .
H15B H 0.0341 0.4730 0.6364 0.19(2) Uiso 1 1 calc R . .
H15C H 0.1617 0.3975 0.6358 0.127(14) Uiso 1 1 calc R . .

loop_
_atom_site_aniso_label
_atom_site_aniso_U_11
_atom_site_aniso_U_22
_atom_site_aniso_U_33
_atom_site_aniso_U_23
_atom_site_aniso_U_13
_atom_site_aniso_U_12
Pd1 0.04169(11) 0.03560(10) 0.04222(11) -0.00580(6) 0.00393(6) -0.00100(6)
S1 0.0864(4) 0.0396(3) 0.0507(3) -0.0060(2) 0.0117(3) 0.0075(3)
N1 0.0716(13) 0.0381(10) 0.0639(12) 0.0025(9) 0.0051(10) 0.0057(9)
N2 0.0485(9) 0.0390(8) 0.0497(9) -0.0012(7) 0.0003(8) -0.0023(7)
N3 0.0371(8) 0.0376(8) 0.0436(8) -0.0040(7) -0.0012(7) -0.0039(7)
N4 0.0493(10) 0.0456(9) 0.0472(9) -0.0043(7) 0.0044(8) 0.0001(8)
O1 0.0634(9) 0.0362(7) 0.0646(10) -0.0095(7) 0.0230(8) -0.0068(7)
C1 0.0439(11) 0.0422(10) 0.0500(11) -0.0123(9) 0.0030(9) -0.0031(8)
C2 0.0650(13) 0.0451(12) 0.0636(14) -0.0038(11) 0.0082(12) 0.0027(11)
C3 0.0652(15) 0.0523(13) 0.0734(16) -0.0103(12) 0.0018(13) 0.0149(11)
C4 0.0513(12) 0.0624(14) 0.0661(14) -0.0177(12) 0.0070(11) 0.0093(11)
C5 0.0447(11) 0.0579(13) 0.0511(12) -0.0132(10) 0.0057(9) -0.0033(10)
C6 0.0388(10) 0.0453(11) 0.0443(10) -0.0137(9) -0.0021(8) -0.0044(8)
C7 0.0346(10) 0.0457(11) 0.0424(10) -0.0082(8) -0.0005(8) -0.0078(8)
C8 0.0423(11) 0.0390(11) 0.0538(12) -0.0039(9) -0.0034(8) -0.0018(8)
C9 0.0622(13) 0.0554(13) 0.0454(11) -0.0046(10) 0.0069(10) -0.0034(11)
C10 0.0711(16) 0.0476(13) 0.0555(13) -0.0054(10) 0.0140(12) 0.0022(11)
C11 0.0690(16) 0.0631(15) 0.0510(13) -0.0091(12) 0.0139(11) -0.0027(12)
C12 0.0543(12) 0.0693(15) 0.0429(12) -0.0012(10) -0.0063(10) -0.0125(11)
C13 0.0693(15) 0.0554(14) 0.0588(14) 0.0087(11) -0.0012(12) 0.0016(11)
C14 0.0633(14) 0.0511(13) 0.0560(13) -0.0007(10) 0.0070(11) 0.0082(11)
C15 0.0795(18) 0.089(2) 0.0493(14) 0.0113(14) -0.0060(14) -0.0216(16)

loop_
_atom_type_symbol
_atom_type_description
_atom_type_scat_dispersion_real
_atom_type_scat_dispersion_imag
_atom_type_scat_source
C C 0.0033 0.0016 'International Tables Vol C Tables 4.2.6.8 and 6.1.1.4'
H H 0.0000 0.0000 'International Tables Vol C Tables 4.2.6.8 and 6.1.1.4'
N N 0.0061 0.0033 'International Tables Vol C Tables 4.2.6.8 and 6.1.1.4'
O O 0.0106 0.0060 'International Tables Vol C Tables 4.2.6.8 and 6.1.1.4'
S S 0.1246 0.1234 'International Tables Vol C Tables 4.2.6.8 and 6.1.1.4'
Pd Pd -0.9988 1.0072 'International Tables Vol C Tables 4.2.6.8 and 6.1.1.4'

loop_
_geom_angle_atom_site_label_1
_geom_angle_atom_site_label_2
_geom_angle_atom_site_label_3
_geom_angle
_geom_angle_site_symmetry_1
_geom_angle_site_symmetry_3
_geom_angle_publ_flag
N3 Pd1 O1 91.74(6) . . ?
N3 Pd1 N4 179.16(7) . . ?
O1 Pd1 N4 88.25(6) . . ?
N3 Pd1 S1 85.04(5) . . ?
O1 Pd1 S1 175.69(5) . . ?
N4 Pd1 S1 94.92(5) . . ?
C8 S1 Pd1 94.60(7) . . ?
C8 N1 H1N 120.0 . . ?
C8 N1 H2N 120.0 . . ?
H1N N1 H2N 120.0 . . ?
C8 N2 N3 113.81(17) . . ?
C7 N3 N2 114.82(16) . . ?
C7 N3 Pd1 126.14(13) . . ?
N2 N3 Pd1 118.88(12) . . ?
C14 N4 C10 116.68(19) . . ?
C14 N4 Pd1 119.32(15) . . ?
C10 N4 Pd1 123.98(15) . . ?
C1 O1 Pd1 122.18(13) . . ?
O1 C1 C2 116.5(2) . . ?
O1 C1 C6 124.22(19) . . ?
C2 C1 C6 119.25(19) . . ?
C3 C2 C1 121.6(2) . . ?
C3 C2 H2 119.2 . . ?
C1 C2 H2 119.2 . . ?
C2 C3 C4 120.0(2) . . ?
C2 C3 H3 120.0 . . ?
C4 C3 H3 120.0 . . ?
C5 C4 C3 119.5(2) . . ?
C5 C4 H4 120.3 . . ?
C3 C4 H4 120.3 . . ?
C4 C5 C6 123.1(2) . . ?
C4 C5 H5 118.4 . . ?
C6 C5 H5 118.4 . . ?
C5 C6 C1 116.5(2) . . ?
C5 C6 C7 119.0(2) . . ?
C1 C6 C7 124.52(18) . . ?
N3 C7 C6 122.75(18) . . ?
N3 C7 C9 118.76(18) . . ?
C6 C7 C9 118.49(18) . . ?
N2 C8 N1 117.7(2) . . ?
N2 C8 S1 125.54(16) . . ?
N1 C8 S1 116.68(17) . . ?
C7 C9 H9A 109.5 . . ?
C7 C9 H9B 109.5 . . ?
H9A C9 H9B 109.5 . . ?
C7 C9 H9C 109.5 . . ?
H9A C9 H9C 109.5 . . ?
H9B C9 H9C 109.5 . . ?
N4 C10 C11 123.3(2) . . ?
N4 C10 H10 118.4 . . ?
C11 C10 H10 118.4 . . ?
C10 C11 C12 120.2(2) . . ?
C10 C11 H11 119.9 . . ?
C12 C11 H11 119.9 . . ?
C11 C12 C13 116.5(2) . . ?
C11 C12 C15 121.7(3) . . ?
C13 C12 C15 121.8(3) . . ?
C14 C13 C12 120.6(2) . . ?
C14 C13 H13 119.7 . . ?
C12 C13 H13 119.7 . . ?
N4 C14 C13 122.7(2) . . ?
N4 C14 H14 118.7 . . ?
C13 C14 H14 118.7 . . ?
C12 C15 H15A 109.5 . . ?
C12 C15 H15B 109.5 . . ?
H15A C15 H15B 109.5 . . ?
C12 C15 H15C 109.5 . . ?
H15A C15 H15C 109.5 . . ?
H15B C15 H15C 109.5 . . ?

loop_
_geom_bond_atom_site_label_1
_geom_bond_atom_site_label_2
_geom_bond_distance
_geom_bond_site_symmetry_2
_geom_bond_publ_flag
Pd1 N3 1.9862(16) . ?
Pd1 O1 1.9981(14) . ?
Pd1 N4 2.0700(17) . ?
Pd1 S1 2.2510(6) . ?
S1 C8 1.736(2) . ?
N1 C8 1.359(3) . ?
N1 H1N 0.8600 . ?
N1 H2N 0.8600 . ?
N2 C8 1.294(3) . ?
N2 N3 1.397(2) . ?
N3 C7 1.309(2) . ?
N4 C14 1.338(3) . ?
N4 C10 1.340(3) . ?
O1 C1 1.322(2) . ?
C1 C2 1.405(3) . ?
C1 C6 1.418(3) . ?
C2 C3 1.367(3) . ?
C2 H2 0.9300 . ?
C3 C4 1.384(4) . ?
C3 H3 0.9300 . ?
C4 C5 1.362(3) . ?
C4 H4 0.9300 . ?
C5 C6 1.417(3) . ?
C5 H5 0.9300 . ?
C6 C7 1.456(3) . ?
C7 C9 1.506(3) . ?
C9 H9A 0.9600 . ?
C9 H9B 0.9600 . ?
C9 H9C 0.9600 . ?
C10 C11 1.372(3) . ?
C10 H10 0.9300 . ?
C11 C12 1.377(4) . ?
C11 H11 0.9300 . ?
C12 C13 1.377(3) . ?
C12 C15 1.497(4) . ?
C13 C14 1.377(3) . ?
C13 H13 0.9300 . ?
C14 H14 0.9300 . ?
C15 H15A 0.9600 . ?
C15 H15B 0.9600 . ?
C15 H15C 0.9600 . ?
